data_7228699
loop_
_publ_author_name
'Li, Xiao-Yan'
'Chen, Le'
'Gao, Lei'
'Zhang, Yang'
'Akogun, Sunday Folaranmi'
'Dong, Wen-Kui'

_publ_section_title
;
 Syntheses, crystal structures and catalytic activities of two
 solvent-induced homotrinuclear Co(ii) complexes with a
 naphthalenediol-based bis(Salamo)-type tetraoxime ligand
;
_journal_issue 57
_journal_name_full 'RSC Adv.'
_journal_page_first 35905
_journal_paper_doi 10.1039/C7RA06796H
_journal_volume 7
_journal_year 2017
_chemical_formula_moiety 'C36 H34 Br4 Co3 N4 O14, 2(C H Cl3)'
_chemical_formula_sum 'C38 H36 Br4 Cl6 Co3 N4 O14'
_chemical_formula_weight 1481.84
_space_group_crystal_system triclinic
_space_group_IT_number 2
_space_group_name_Hall '-P 1'
_space_group_name_H-M_alt 'P -1'
_symmetry_space_group_name_Hall '-P 1'
_symmetry_space_group_name_H-M 'P -1'
_atom_sites_solution_hydrogens mixed
_atom_sites_solution_primary direct
_atom_sites_solution_secondary difmap
_audit_creation_date 2015-04-17
_audit_creation_method
;
Olex2 1.2
(compiled 2015.01.26 svn.r3150 for OlexSys, GUI svn.r4998)
;
_audit_update_record
;
2016-10-07 deposited with the CCDC.
2017-07-13 downloaded from the CCDC.
;
_cell_angle_alpha 113.715(9)
_cell_angle_beta 90.013(7)
_cell_angle_gamma 108.037(7)
_cell_formula_units_Z 2
_cell_length_a 14.5421(10)
_cell_length_b 14.8347(13)
_cell_length_c 17.3221(18)
_cell_measurement_reflns_used 3253
_cell_measurement_temperature 293(2)
_cell_measurement_theta_max 24.0460
_cell_measurement_theta_min 3.6580
_cell_volume 3219.6(6)
_computing_molecular_graphics 'Olex2 (Dolomanov et al., 2009)'
_computing_publication_material 'Olex2 (Dolomanov et al., 2009)'
_computing_structure_refinement 'ShelXL (Sheldrick, 2008)'
_computing_structure_solution 'SHELXS-97 (Sheldrick, 1990)'
_diffrn_ambient_temperature 293(2)
_diffrn_measured_fraction_theta_full 0.995
_diffrn_measured_fraction_theta_max 0.995
_diffrn_measurement_device_type 'SuperNova, Dual, Cu at zero, Eos'
_diffrn_measurement_method graphite
_diffrn_radiation_type MoK\a
_diffrn_radiation_wavelength 0.71073
_diffrn_reflns_av_R_equivalents 0.0601
_diffrn_reflns_av_unetI/netI 0.1319
_diffrn_reflns_Laue_measured_fraction_full 0.995
_diffrn_reflns_Laue_measured_fraction_max 0.995
_diffrn_reflns_limit_h_max 17
_diffrn_reflns_limit_h_min -17
_diffrn_reflns_limit_k_max 18
_diffrn_reflns_limit_k_min -17
_diffrn_reflns_limit_l_max 21
_diffrn_reflns_limit_l_min -19
_diffrn_reflns_number 21805
_diffrn_reflns_point_group_measured_fraction_full 0.995
_diffrn_reflns_point_group_measured_fraction_max 0.995
_diffrn_reflns_theta_full 25.500
_diffrn_reflns_theta_max 26.022
_diffrn_reflns_theta_min 3.529
_diffrn_standards_decay_% 0
_diffrn_standards_interval_count 0
_diffrn_standards_interval_time 0
_diffrn_standards_number 0
_exptl_absorpt_coefficient_mu 3.546
_exptl_absorpt_correction_T_max 1.00000
_exptl_absorpt_correction_T_min 0.88634
_exptl_absorpt_correction_type multi-scan
_exptl_crystal_colour 'clear light brown'
_exptl_crystal_colour_lustre clear
_exptl_crystal_colour_modifier light
_exptl_crystal_colour_primary brown
_exptl_crystal_density_diffrn 1.529
_exptl_crystal_density_method 'not measured'
_exptl_crystal_description block
_exptl_crystal_F_000 1454
_exptl_crystal_size_max 0.31
_exptl_crystal_size_mid 0.22
_exptl_crystal_size_min 0.21
_refine_diff_density_max 1.020
_refine_diff_density_min -0.801
_refine_diff_density_rms 0.122
_refine_ls_extinction_method none
_refine_ls_goodness_of_fit_ref 0.913
_refine_ls_hydrogen_treatment mixed
_refine_ls_matrix_type full
_refine_ls_number_parameters 632
_refine_ls_number_reflns 12621
_refine_ls_number_restraints 6
_refine_ls_restrained_S_all 0.913
_refine_ls_R_factor_all 0.1289
_refine_ls_R_factor_gt 0.0721
_refine_ls_shift/su_max 0.001
_refine_ls_shift/su_mean 0.000
_refine_ls_structure_factor_coef Fsqd
_refine_ls_weighting_details 'w=1/[\s^2^(Fo^2^)+(0.0804P)^2^] where P=(Fo^2^+2Fc^2^)/3'
_refine_ls_weighting_scheme calc
_refine_ls_wR_factor_gt 0.1693
_refine_ls_wR_factor_ref 0.1997
_reflns_Friedel_coverage 0.000
_reflns_number_gt 6203
_reflns_number_total 12621
_reflns_threshold_expression 'I > 2\s(I)'
_cod_data_source_file c7ra06796h2.cif
_cod_data_source_block d656-sr
_cod_original_cell_volume 3219.6(5)
_cod_database_code 7228699
_shelx_space_group_comment
;
The symmetry employed for this shelxl refinement is uniquely defined
by the following loop, which should always be used as a source of
symmetry information in preference to the above space-group names.
They are only intended as comments.
;
_olex2_refinement_description
;
1. Fixed Uiso
 At 1.2 times of:
  All C(H) groups, All C(H,H) groups
 At 1.5 times of:
  All C(H,H,H) groups, All O(H) groups
2. Restrained distances
 O13-H13
 0.85 with sigma of 0.01
 O14-H14
 0.85 with sigma of 0.01
 C36-H13
 1.915447 with sigma of 0.02
 Co2-H13
 2.788011 with sigma of 0.02
 C35-H14
 1.894763 with sigma of 0.02
 Co2-H14
 2.75527 with sigma of 0.02
3.a Ternary CH refined with riding coordinates:
 C38(H38), C37(H37)
3.b Secondary CH2 refined with riding coordinates:
 C8(H8A,H8B), C9(H9A,H9B), C22(H22A,H22B), C23(H23A,H23B)
3.c Aromatic/amide H refined with riding coordinates:
 C3(H3), C5(H5), C7(H7), C10(H10), C16(H16), C17(H17), C18(H18), C19(H19),
 C21(H21), C24(H24), C28(H28), C30(H30)
3.d Idealised Me refined as rotating group:
 C32(H32A,H32B,H32C), C34(H34A,H34B,H34C), C35(H35A,H35B,H35C), C36(H36A,H36B,
 H36C)
;
_shelx_shelxl_version_number 2014/7
_olex2_submission_special_instructions 'No special instructions were received'

loop_
_space_group_symop_operation_xyz
'x, y, z'
'-x, -y, -z'

loop_
_atom_site_label
_atom_site_type_symbol
_atom_site_fract_x
_atom_site_fract_y
_atom_site_fract_z
_atom_site_U_iso_or_equiv
_atom_site_adp_type
_atom_site_occupancy
_atom_site_site_symmetry_order
_atom_site_calc_flag
_atom_site_refinement_flags_posn
Br1 Br 0.37667(7) 0.75694(8) 0.33498(6) 0.0728(3) Uani 1 1 d .
Br2 Br -0.01535(7) 0.52326(10) 0.19006(8) 0.0957(4) Uani 1 1 d .
Br3 Br 1.29807(7) 1.44856(9) 0.29769(7) 0.0864(4) Uani 1 1 d .
Br4 Br 0.89875(7) 1.24088(7) 0.16546(6) 0.0732(3) Uani 1 1 d .
Co1 Co 0.43847(7) 0.85361(7) 0.09799(6) 0.0386(3) Uani 1 1 d .
Co2 Co 0.67453(7) 0.89046(7) 0.18582(6) 0.0352(2) Uani 1 1 d D
Co3 Co 0.85228(7) 1.07706(7) 0.36247(6) 0.0382(3) Uani 1 1 d .
O1 O 0.3844(4) 0.7934(4) 0.1756(3) 0.0523(14) Uani 1 1 d .
O2 O 0.2842(4) 0.7691(4) -0.0619(3) 0.0537(14) Uani 1 1 d .
O3 O 0.3339(3) 0.9835(4) 0.0647(3) 0.0494(13) Uani 1 1 d .
O4 O 0.5676(3) 0.9560(3) 0.1796(3) 0.0354(11) Uani 1 1 d .
O5 O 0.7101(3) 1.0213(3) 0.3025(3) 0.0351(11) Uani 1 1 d .
O6 O 0.8617(4) 1.2237(4) 0.5459(3) 0.0546(14) Uani 1 1 d .
O7 O 1.0149(4) 1.1282(4) 0.5061(3) 0.0500(13) Uani 1 1 d .
O8 O 0.9045(4) 1.1502(4) 0.2928(3) 0.0481(13) Uani 1 1 d .
O9 O 0.6469(4) 0.7853(4) 0.0591(3) 0.0511(13) Uani 1 1 d .
O10 O 0.5053(4) 0.7841(4) 0.0065(3) 0.0553(14) Uani 1 1 d .
O11 O 0.8631(4) 0.9377(4) 0.3321(3) 0.0500(13) Uani 1 1 d .
O12 O 0.7654(4) 0.8209(4) 0.2107(3) 0.0500(13) Uani 1 1 d .
O13 O 0.7887(3) 0.9895(4) 0.1495(3) 0.0438(12) Uani 1 1 d D
H13 H 0.815(3) 1.0565(9) 0.175(3) 0.066 Uiso 1 1 d DR
O14 O 0.5642(4) 0.7873(4) 0.2201(4) 0.0558(14) Uani 1 1 d D
H14 H 0.510(2) 0.794(2) 0.236(4) 0.084 Uiso 1 1 d DR
N1 N 0.3017(4) 0.7683(5) 0.0184(4) 0.0417(14) Uani 1 1 d .
N2 N 0.4175(4) 0.9891(5) 0.1131(4) 0.0413(14) Uani 1 1 d .
N3 N 0.7998(4) 1.1614(4) 0.4663(3) 0.0430(15) Uani 1 1 d .
N4 N 0.9935(5) 1.1479(5) 0.4361(4) 0.0434(15) Uani 1 1 d .
C1 C 0.2962(5) 0.7343(6) 0.1765(5) 0.0425(18) Uani 1 1 d .
C2 C 0.2746(6) 0.7090(6) 0.2459(4) 0.0473(19) Uani 1 1 d .
C3 C 0.1856(6) 0.6482(6) 0.2497(5) 0.055(2) Uani 1 1 d .
H3 H 0.1751 0.6333 0.2969 0.065 Uiso 1 1 calc R
C4 C 0.1092(6) 0.6073(6) 0.1832(6) 0.060(2) Uani 1 1 d .
C5 C 0.1249(6) 0.6297(6) 0.1134(5) 0.052(2) Uani 1 1 d .
H5 H 0.0743 0.6023 0.0688 0.062 Uiso 1 1 calc R
C6 C 0.2161(5) 0.6932(6) 0.1097(5) 0.0447(18) Uani 1 1 d .
C7 C 0.2257(5) 0.7129(5) 0.0345(4) 0.0401(17) Uani 1 1 d .
H7 H 0.1704 0.6817 -0.0061 0.048 Uiso 1 1 calc R
C8 C 0.3565(6) 0.8499(7) -0.0723(5) 0.052(2) Uani 1 1 d .
H8A H 0.3534 0.8345 -0.1324 0.062 Uiso 1 1 calc R
H8B H 0.4202 0.8525 -0.0529 0.062 Uiso 1 1 calc R
C9 C 0.3456(6) 0.9558(7) -0.0238(5) 0.052(2) Uani 1 1 d .
H9A H 0.4027 1.0088 -0.0269 0.063 Uiso 1 1 calc R
H9B H 0.2894 0.9577 -0.0525 0.063 Uiso 1 1 calc R
C10 C 0.4432(5) 1.0722(6) 0.1823(5) 0.0385(17) Uani 1 1 d .
H10 H 0.4104 1.1189 0.1884 0.046 Uiso 1 1 calc R
C11 C 0.5155(5) 1.1021(5) 0.2511(4) 0.0338(16) Uani 1 1 d .
C12 C 0.5756(4) 1.0438(5) 0.2461(4) 0.0303(15) Uani 1 1 d .
C13 C 0.6530(5) 1.0783(5) 0.3163(4) 0.0315(15) Uani 1 1 d .
C14 C 0.6622(5) 1.1679(5) 0.3901(4) 0.0338(15) Uani 1 1 d .
C15 C 0.5998(5) 1.2287(5) 0.3981(4) 0.0403(17) Uani 1 1 d .
C16 C 0.6061(6) 1.3188(6) 0.4717(5) 0.057(2) Uani 1 1 d .
H16 H 0.6550 1.3425 0.5169 0.068 Uiso 1 1 calc R
C17 C 0.5435(6) 1.3729(6) 0.4794(5) 0.060(2) Uani 1 1 d .
H17 H 0.5489 1.4310 0.5298 0.072 Uiso 1 1 calc R
C18 C 0.4706(6) 1.3408(7) 0.4112(6) 0.063(2) Uani 1 1 d .
H18 H 0.4282 1.3778 0.4158 0.076 Uiso 1 1 calc R
C19 C 0.4633(6) 1.2542(6) 0.3379(5) 0.052(2) Uani 1 1 d .
H19 H 0.4158 1.2336 0.2925 0.062 Uiso 1 1 calc R
C20 C 0.5258(5) 1.1947(5) 0.3290(4) 0.0378(16) Uani 1 1 d .
C21 C 0.7341(5) 1.2002(6) 0.4637(4) 0.0406(17) Uani 1 1 d .
H21 H 0.7313 1.2548 0.5137 0.049 Uiso 1 1 calc R
C22 C 0.8795(6) 1.1609(6) 0.5852(5) 0.053(2) Uani 1 1 d .
H22A H 0.8175 1.1226 0.5962 0.064 Uiso 1 1 calc R
H22B H 0.9200 1.2072 0.6398 0.064 Uiso 1 1 calc R
C23 C 0.9278(5) 1.0841(6) 0.5350(5) 0.0473(19) Uani 1 1 d .
H23A H 0.9433 1.0522 0.5700 0.057 Uiso 1 1 calc R
H23B H 0.8818 1.0291 0.4859 0.057 Uiso 1 1 calc R
C24 C 1.0683(6) 1.2075(6) 0.4224(5) 0.0479(19) Uani 1 1 d .
H24 H 1.1260 1.2302 0.4585 0.057 Uiso 1 1 calc R
C25 C 1.0734(5) 1.2436(6) 0.3570(4) 0.0445(18) Uani 1 1 d .
C26 C 0.9904(5) 1.2167(6) 0.2974(4) 0.0432(18) Uani 1 1 d .
C27 C 1.0058(6) 1.2663(6) 0.2422(5) 0.053(2) Uani 1 1 d .
C28 C 1.0947(6) 1.3335(6) 0.2405(5) 0.055(2) Uani 1 1 d .
H28 H 1.1013 1.3637 0.2021 0.065 Uiso 1 1 calc R
C29 C 1.1742(6) 1.3551(6) 0.2972(5) 0.056(2) Uani 1 1 d .
C30 C 1.1634(6) 1.3140(6) 0.3570(5) 0.0502(19) Uani 1 1 d .
H30 H 1.2163 1.3334 0.3975 0.060 Uiso 1 1 calc R
C31 C 0.5867(7) 0.7700(6) -0.0002(5) 0.055(2) Uani 1 1 d .
C32 C 0.6091(9) 0.7209(11) -0.0902(5) 0.112(4) Uani 1 1 d .
H32A H 0.6057 0.6504 -0.1040 0.167 Uiso 1 1 calc GR
H32B H 0.6736 0.7607 -0.0942 0.167 Uiso 1 1 calc GR
H32C H 0.5623 0.7207 -0.1294 0.167 Uiso 1 1 calc GR
C33 C 0.8230(6) 0.8465(6) 0.2749(5) 0.0486(19) Uani 1 1 d .
C34 C 0.8490(8) 0.7616(7) 0.2843(6) 0.091(4) Uani 1 1 d .
H34A H 0.7958 0.6966 0.2567 0.136 Uiso 1 1 calc GR
H34B H 0.8615 0.7780 0.3436 0.136 Uiso 1 1 calc GR
H34C H 0.9064 0.7553 0.2584 0.136 Uiso 1 1 calc GR
C35 C 0.5522(8) 0.6793(7) 0.1905(8) 0.101(4) Uani 1 1 d D
H35A H 0.5306 0.6444 0.1302 0.151 Uiso 1 1 calc GR
H35B H 0.5045 0.6485 0.2191 0.151 Uiso 1 1 calc GR
H35C H 0.6135 0.6722 0.2022 0.151 Uiso 1 1 calc GR
C36 C 0.8569(7) 0.9523(8) 0.0965(6) 0.077(3) Uani 1 1 d D
H36A H 0.8703 0.9847 0.0578 0.115 Uiso 1 1 calc GR
H36B H 0.8295 0.8778 0.0649 0.115 Uiso 1 1 calc GR
H36C H 0.9165 0.9696 0.1316 0.115 Uiso 1 1 calc GR
Cl4 Cl 1.0755(5) 0.9247(8) 0.2323(4) 0.321(5) Uani 1 1 d .
Cl5 Cl 1.1657(4) 1.0835(4) 0.1804(4) 0.216(3) Uani 1 1 d .
Cl6 Cl 1.0818(3) 0.8789(4) 0.0610(3) 0.1624(16) Uani 1 1 d .
C38 C 1.1476(10) 0.9585(11) 0.1609(9) 0.138(5) Uani 1 1 d .
H38 H 1.2102 0.9475 0.1649 0.166 Uiso 1 1 calc R
Cl1 Cl 0.6010(5) 0.9797(4) 0.5788(5) 0.261(4) Uani 1 1 d .
Cl2 Cl 0.7337(3) 0.8767(5) 0.5640(5) 0.224(3) Uani 1 1 d .
Cl3 Cl 0.6342(4) 0.8741(6) 0.4248(4) 0.262(3) Uani 1 1 d .
C37 C 0.6301(8) 0.8745(11) 0.5226(9) 0.119(5) Uani 1 1 d .
H37 H 0.5773 0.8121 0.5187 0.143 Uiso 1 1 calc R

loop_
_atom_site_aniso_label
_atom_site_aniso_U_11
_atom_site_aniso_U_22
_atom_site_aniso_U_33
_atom_site_aniso_U_23
_atom_site_aniso_U_13
_atom_site_aniso_U_12
Br1 0.0641(6) 0.1007(8) 0.0489(5) 0.0427(6) -0.0008(4) 0.0067(6)
Br2 0.0525(6) 0.1075(9) 0.1367(11) 0.0819(9) 0.0125(6) -0.0012(6)
Br3 0.0516(6) 0.1084(9) 0.0767(7) 0.0489(7) -0.0079(5) -0.0154(6)
Br4 0.0590(6) 0.0766(7) 0.0801(7) 0.0511(6) -0.0288(5) -0.0061(5)
Co1 0.0330(5) 0.0450(6) 0.0372(6) 0.0184(5) -0.0017(4) 0.0111(5)
Co2 0.0337(5) 0.0379(5) 0.0314(5) 0.0096(4) -0.0017(4) 0.0157(5)
Co3 0.0342(6) 0.0452(6) 0.0338(5) 0.0147(5) -0.0017(4) 0.0143(5)
O1 0.039(3) 0.066(4) 0.050(3) 0.036(3) -0.008(2) -0.001(3)
O2 0.050(3) 0.073(4) 0.033(3) 0.024(3) -0.011(2) 0.014(3)
O3 0.043(3) 0.065(3) 0.045(3) 0.020(3) -0.008(2) 0.029(3)
O4 0.032(3) 0.043(3) 0.032(3) 0.013(2) 0.002(2) 0.017(2)
O5 0.031(3) 0.038(3) 0.038(3) 0.013(2) 0.000(2) 0.018(2)
O6 0.059(4) 0.057(3) 0.035(3) -0.004(3) -0.021(2) 0.034(3)
O7 0.046(3) 0.065(3) 0.045(3) 0.025(3) -0.003(2) 0.026(3)
O8 0.039(3) 0.056(3) 0.041(3) 0.020(3) -0.007(2) 0.004(3)
O9 0.055(3) 0.057(3) 0.036(3) 0.006(3) -0.007(3) 0.030(3)
O10 0.052(4) 0.077(4) 0.040(3) 0.017(3) 0.005(3) 0.036(3)
O11 0.049(3) 0.046(3) 0.051(3) 0.010(3) -0.004(3) 0.024(3)
O12 0.050(3) 0.057(3) 0.041(3) 0.010(3) -0.010(2) 0.029(3)
O13 0.037(3) 0.050(3) 0.043(3) 0.017(3) 0.002(2) 0.017(3)
O14 0.049(3) 0.064(4) 0.071(4) 0.042(3) 0.014(3) 0.023(3)
N1 0.038(4) 0.044(4) 0.036(3) 0.015(3) -0.009(3) 0.006(3)
N2 0.038(4) 0.054(4) 0.032(3) 0.018(3) -0.005(3) 0.017(3)
N3 0.046(4) 0.044(4) 0.032(3) 0.005(3) -0.009(3) 0.021(3)
N4 0.046(4) 0.052(4) 0.038(3) 0.021(3) -0.005(3) 0.021(3)
C1 0.036(4) 0.044(4) 0.045(4) 0.020(4) -0.002(3) 0.007(4)
C2 0.053(5) 0.057(5) 0.036(4) 0.021(4) 0.005(4) 0.023(4)
C3 0.054(5) 0.064(6) 0.068(6) 0.047(5) 0.023(5) 0.025(5)
C4 0.044(5) 0.048(5) 0.093(7) 0.042(5) 0.014(5) 0.008(4)
C5 0.051(5) 0.043(5) 0.056(5) 0.024(4) -0.001(4) 0.005(4)
C6 0.038(4) 0.051(5) 0.039(4) 0.014(4) -0.004(3) 0.013(4)
C7 0.033(4) 0.037(4) 0.040(4) 0.011(4) -0.008(3) 0.007(3)
C8 0.043(5) 0.080(6) 0.034(4) 0.027(5) -0.003(4) 0.019(5)
C9 0.045(5) 0.078(6) 0.041(5) 0.034(5) -0.013(4) 0.018(4)
C10 0.033(4) 0.041(4) 0.047(5) 0.021(4) 0.000(3) 0.016(4)
C11 0.042(4) 0.039(4) 0.025(3) 0.014(3) 0.002(3) 0.018(3)
C12 0.025(3) 0.040(4) 0.027(4) 0.017(3) 0.002(3) 0.008(3)
C13 0.027(4) 0.039(4) 0.030(4) 0.013(3) 0.003(3) 0.016(3)
C14 0.032(4) 0.034(4) 0.028(4) 0.002(3) 0.002(3) 0.017(3)
C15 0.054(5) 0.045(4) 0.033(4) 0.016(4) 0.006(3) 0.033(4)
C16 0.071(6) 0.048(5) 0.048(5) 0.012(4) -0.002(4) 0.027(5)
C17 0.072(6) 0.046(5) 0.058(5) 0.004(4) 0.004(5) 0.039(5)
C18 0.061(6) 0.062(6) 0.068(6) 0.016(5) -0.005(5) 0.037(5)
C19 0.058(5) 0.053(5) 0.050(5) 0.017(4) -0.003(4) 0.032(4)
C20 0.040(4) 0.030(4) 0.037(4) 0.006(3) -0.002(3) 0.015(3)
C21 0.039(4) 0.046(4) 0.033(4) 0.008(4) 0.005(3) 0.021(4)
C22 0.059(5) 0.056(5) 0.034(4) 0.014(4) -0.019(4) 0.012(4)
C23 0.048(5) 0.064(5) 0.038(4) 0.025(4) 0.001(4) 0.023(4)
C24 0.041(5) 0.056(5) 0.046(5) 0.020(4) -0.007(4) 0.016(4)
C25 0.036(4) 0.056(5) 0.037(4) 0.020(4) -0.007(3) 0.008(4)
C26 0.038(4) 0.054(5) 0.036(4) 0.021(4) 0.003(3) 0.012(4)
C27 0.050(5) 0.053(5) 0.052(5) 0.029(4) -0.020(4) 0.004(4)
C28 0.046(5) 0.060(5) 0.046(5) 0.021(4) -0.011(4) 0.005(4)
C29 0.033(5) 0.059(5) 0.053(5) 0.012(5) -0.003(4) 0.000(4)
C30 0.040(5) 0.059(5) 0.045(5) 0.018(4) -0.005(4) 0.014(4)
C31 0.076(7) 0.050(5) 0.026(4) -0.003(4) 0.009(4) 0.029(5)
C32 0.134(10) 0.188(12) 0.034(5) 0.018(7) 0.025(6) 0.120(10)
C33 0.044(5) 0.044(5) 0.060(5) 0.018(4) -0.002(4) 0.022(4)
C34 0.119(9) 0.065(6) 0.093(8) 0.030(6) -0.043(6) 0.042(6)
C35 0.093(9) 0.061(7) 0.165(12) 0.060(8) 0.032(8) 0.031(6)
C36 0.062(6) 0.093(7) 0.069(6) 0.025(6) 0.020(5) 0.030(6)
Cl4 0.232(7) 0.485(13) 0.181(6) 0.177(8) 0.036(5) -0.014(8)
Cl5 0.198(5) 0.154(4) 0.300(7) 0.063(5) 0.126(5) 0.109(4)
Cl6 0.148(4) 0.204(4) 0.120(3) 0.025(3) 0.010(3) 0.098(4)
C38 0.100(11) 0.121(11) 0.127(12) 0.004(9) 0.055(9) 0.018(9)
Cl1 0.226(6) 0.141(4) 0.464(11) 0.144(6) 0.190(7) 0.102(4)
Cl2 0.102(3) 0.250(6) 0.390(8) 0.224(6) -0.022(4) 0.029(4)
Cl3 0.176(5) 0.396(10) 0.183(5) 0.180(6) -0.004(4) -0.020(5)
C37 0.071(8) 0.177(13) 0.171(13) 0.133(12) 0.028(8) 0.043(9)

loop_
_atom_type_symbol
_atom_type_description
_atom_type_scat_dispersion_real
_atom_type_scat_dispersion_imag
_atom_type_scat_source
C C 0.0033 0.0016 'International Tables Vol C Tables 4.2.6.8 and 6.1.1.4'
H H 0.0000 0.0000 'International Tables Vol C Tables 4.2.6.8 and 6.1.1.4'
Br Br -0.2901 2.4595 'International Tables Vol C Tables 4.2.6.8 and 6.1.1.4'
Cl Cl 0.1484 0.1585 'International Tables Vol C Tables 4.2.6.8 and 6.1.1.4'
Co Co 0.3494 0.9721 'International Tables Vol C Tables 4.2.6.8 and 6.1.1.4'
N N 0.0061 0.0033 'International Tables Vol C Tables 4.2.6.8 and 6.1.1.4'
O O 0.0106 0.0060 'International Tables Vol C Tables 4.2.6.8 and 6.1.1.4'

loop_
_geom_angle_atom_site_label_1
_geom_angle_atom_site_label_2
_geom_angle_atom_site_label_3
_geom_angle
O1 Co1 O4 95.11(19)
O1 Co1 O10 121.3(2)
O1 Co1 N1 87.6(2)
O1 Co1 N2 116.9(2)
O4 Co1 N1 171.96(19)
O10 Co1 O4 94.0(2)
O10 Co1 N1 91.1(2)
O10 Co1 N2 121.7(2)
N2 Co1 O4 82.9(2)
N2 Co1 N1 89.1(2)
O4 Co2 O13 97.31(17)
O4 Co2 O14 84.94(17)
O5 Co2 O4 77.59(17)
O5 Co2 O13 83.52(18)
O5 Co2 O14 98.0(2)
O9 Co2 O4 96.56(17)
O9 Co2 O5 167.17(18)
O9 Co2 O13 85.9(2)
O9 Co2 O14 92.8(2)
O12 Co2 O4 168.70(19)
O12 Co2 O5 97.76(17)
O12 Co2 O9 89.96(19)
O12 Co2 O13 92.34(19)
O12 Co2 O14 85.52(19)
O14 Co2 O13 177.54(18)
O5 Co3 N4 173.2(2)
O8 Co3 O5 93.88(18)
O8 Co3 O11 118.5(2)
O8 Co3 N3 114.0(2)
O8 Co3 N4 87.6(2)
O11 Co3 O5 95.51(19)
O11 Co3 N3 127.3(2)
O11 Co3 N4 89.6(2)
N3 Co3 O5 84.5(2)
N3 Co3 N4 88.8(2)
C1 O1 Co1 132.7(4)
C8 O2 N1 112.4(5)
N2 O3 C9 111.9(5)
Co1 O4 Co2 116.0(2)
C12 O4 Co1 124.8(4)
C12 O4 Co2 114.8(4)
Co3 O5 Co2 116.33(19)
C13 O5 Co2 115.6(4)
C13 O5 Co3 124.2(4)
N3 O6 C22 111.8(5)
N4 O7 C23 111.2(5)
C26 O8 Co3 132.5(4)
C31 O9 Co2 130.1(5)
C31 O10 Co1 137.2(5)
C33 O11 Co3 136.7(4)
C33 O12 Co2 131.9(5)
Co2 O13 H13 127.5(18)
C36 O13 Co2 122.6(5)
C36 O13 H13 106.4(17)
Co2 O14 H14 126.7(18)
C35 O14 Co2 122.4(5)
C35 O14 H14 107.1(18)
O2 N1 Co1 122.5(4)
C7 N1 Co1 126.6(4)
C7 N1 O2 110.8(5)
O3 N2 Co1 118.9(4)
C10 N2 Co1 124.3(4)
C10 N2 O3 110.1(5)
O6 N3 Co3 120.2(4)
C21 N3 Co3 124.9(5)
C21 N3 O6 108.7(5)
O7 N4 Co3 122.2(4)
C24 N4 Co3 126.2(5)
C24 N4 O7 111.6(6)
O1 C1 C2 120.8(6)
O1 C1 C6 123.7(6)
C2 C1 C6 115.5(7)
C1 C2 Br1 118.1(6)
C3 C2 Br1 118.7(5)
C3 C2 C1 123.1(7)
C2 C3 H3 119.8
C2 C3 C4 120.5(7)
C4 C3 H3 119.8
C3 C4 Br2 119.9(6)
C5 C4 Br2 120.4(7)
C5 C4 C3 119.6(7)
C4 C5 H5 120.0
C4 C5 C6 120.1(7)
C6 C5 H5 120.0
C1 C6 C7 122.6(7)
C5 C6 C1 121.2(7)
C5 C6 C7 116.2(6)
N1 C7 C6 126.6(6)
N1 C7 H7 116.7
C6 C7 H7 116.7
O2 C8 H8A 109.0
O2 C8 H8B 109.0
O2 C8 C9 112.8(6)
H8A C8 H8B 107.8
C9 C8 H8A 109.0
C9 C8 H8B 109.0
O3 C9 C8 115.9(5)
O3 C9 H9A 108.3
O3 C9 H9B 108.3
C8 C9 H9A 108.3
C8 C9 H9B 108.3
H9A C9 H9B 107.4
N2 C10 H10 116.0
N2 C10 C11 127.9(6)
C11 C10 H10 116.0
C10 C11 C20 119.3(6)
C12 C11 C10 121.3(6)
C12 C11 C20 119.4(6)
O4 C12 C11 123.1(6)
O4 C12 C13 116.2(5)
C11 C12 C13 120.7(6)
O5 C13 C12 115.7(6)
O5 C13 C14 125.4(6)
C14 C13 C12 118.9(5)
C13 C14 C15 121.8(6)
C13 C14 C21 120.2(5)
C15 C14 C21 117.9(6)
C16 C15 C14 123.5(6)
C16 C15 C20 117.9(6)
C20 C15 C14 118.6(6)
C15 C16 H16 118.7
C17 C16 C15 122.6(7)
C17 C16 H16 118.7
C16 C17 H17 120.0
C16 C17 C18 120.1(8)
C18 C17 H17 120.0
C17 C18 H18 120.5
C19 C18 C17 119.0(7)
C19 C18 H18 120.5
C18 C19 H19 118.9
C18 C19 C20 122.1(7)
C20 C19 H19 118.9
C15 C20 C11 120.6(6)
C19 C20 C11 121.1(6)
C19 C20 C15 118.3(6)
N3 C21 C14 126.8(6)
N3 C21 H21 116.6
C14 C21 H21 116.6
O6 C22 H22A 108.4
O6 C22 H22B 108.4
O6 C22 C23 115.7(6)
H22A C22 H22B 107.4
C23 C22 H22A 108.4
C23 C22 H22B 108.4
O7 C23 C22 114.5(6)
O7 C23 H23A 108.6
O7 C23 H23B 108.6
C22 C23 H23A 108.6
C22 C23 H23B 108.6
H23A C23 H23B 107.6
N4 C24 H24 116.6
N4 C24 C25 126.7(7)
C25 C24 H24 116.6
C24 C25 C26 123.0(7)
C30 C25 C24 116.5(6)
C30 C25 C26 120.3(6)
O8 C26 C25 123.6(6)
O8 C26 C27 120.5(6)
C27 C26 C25 115.9(7)
C26 C27 Br4 118.7(6)
C28 C27 Br4 117.3(5)
C28 C27 C26 124.0(7)
C27 C28 H28 120.8
C27 C28 C29 118.5(7)
C29 C28 H28 120.8
C28 C29 Br3 119.8(6)
C30 C29 Br3 119.3(6)
C30 C29 C28 120.8(7)
C25 C30 H30 119.8
C29 C30 C25 120.4(7)
C29 C30 H30 119.8
O9 C31 O10 126.6(7)
O9 C31 C32 117.1(8)
O10 C31 C32 116.1(7)
C31 C32 H32A 109.5
C31 C32 H32B 109.5
C31 C32 H32C 109.5
H32A C32 H32B 109.5
H32A C32 H32C 109.5
H32B C32 H32C 109.5
O11 C33 C34 116.6(7)
O12 C33 O11 126.4(6)
O12 C33 C34 117.0(7)
C33 C34 H34A 109.5
C33 C34 H34B 109.5
C33 C34 H34C 109.5
H34A C34 H34B 109.5
H34A C34 H34C 109.5
H34B C34 H34C 109.5
O14 C35 H35A 109.5
O14 C35 H35B 109.5
O14 C35 H35C 109.5
H35A C35 H35B 109.5
H35A C35 H35C 109.5
H35B C35 H35C 109.5
O13 C36 H36A 109.5
O13 C36 H36B 109.5
O13 C36 H36C 109.5
H36A C36 H36B 109.5
H36A C36 H36C 109.5
H36B C36 H36C 109.5
Cl4 C38 H38 110.6
Cl5 C38 Cl4 109.9(8)
Cl5 C38 Cl6 108.8(10)
Cl5 C38 H38 110.6
Cl6 C38 Cl4 106.2(8)
Cl6 C38 H38 110.6
Cl1 C37 Cl3 103.3(6)
Cl1 C37 H37 109.0
Cl2 C37 Cl1 113.1(10)
Cl2 C37 Cl3 113.1(7)
Cl2 C37 H37 109.0
Cl3 C37 H37 109.0

loop_
_geom_bond_atom_site_label_1
_geom_bond_atom_site_label_2
_geom_bond_distance
Br1 C2 1.885(7)
Br2 C4 1.889(8)
Br3 C29 1.900(8)
Br4 C27 1.888(7)
Co1 O1 1.937(4)
Co1 O4 2.083(5)
Co1 O10 1.956(5)
Co1 N1 2.120(6)
Co1 N2 2.039(6)
Co2 O4 2.096(4)
Co2 O5 2.084(5)
Co2 O9 2.067(5)
Co2 O12 2.050(4)
Co2 O13 2.132(5)
Co2 O14 2.116(5)
Co3 O5 2.071(4)
Co3 O8 1.938(5)
Co3 O11 1.976(5)
Co3 N3 2.040(6)
Co3 N4 2.130(6)
O1 C1 1.314(8)
O2 N1 1.420(6)
O2 C8 1.402(9)
O3 N2 1.438(6)
O3 C9 1.444(8)
O4 C12 1.318(7)
O5 C13 1.316(7)
O6 N3 1.423(7)
O6 C22 1.435(7)
O7 N4 1.412(6)
O7 C23 1.425(8)
O8 C26 1.309(8)
O9 C31 1.249(9)
O10 C31 1.262(9)
O11 C33 1.259(9)
O12 C33 1.242(8)
O13 H13 0.861(10)
O13 C36 1.435(9)
O14 H14 0.860(9)
O14 C35 1.424(10)
N1 C7 1.265(8)
N2 C10 1.273(8)
N3 C21 1.267(8)
N4 C24 1.263(9)
C1 C2 1.406(9)
C1 C6 1.436(9)
C2 C3 1.348(10)
C3 H3 0.9300
C3 C4 1.396(11)
C4 C5 1.379(10)
C5 H5 0.9300
C5 C6 1.388(10)
C6 C7 1.443(9)
C7 H7 0.9300
C8 H8A 0.9700
C8 H8B 0.9700
C8 C9 1.514(11)
C9 H9A 0.9700
C9 H9B 0.9700
C10 H10 0.9300
C10 C11 1.418(9)
C11 C12 1.388(8)
C11 C20 1.453(9)
C12 C13 1.466(8)
C13 C14 1.393(9)
C14 C15 1.436(8)
C14 C21 1.465(9)
C15 C16 1.404(10)
C15 C20 1.423(9)
C16 H16 0.9300
C16 C17 1.363(10)
C17 H17 0.9300
C17 C18 1.407(11)
C18 H18 0.9300
C18 C19 1.370(11)
C19 H19 0.9300
C19 C20 1.419(9)
C21 H21 0.9300
C22 H22A 0.9700
C22 H22B 0.9700
C22 C23 1.499(10)
C23 H23A 0.9700
C23 H23B 0.9700
C24 H24 0.9300
C24 C25 1.427(9)
C25 C26 1.433(9)
C25 C30 1.399(10)
C26 C27 1.404(9)
C27 C28 1.375(10)
C28 H28 0.9300
C28 C29 1.386(10)
C29 C30 1.385(10)
C30 H30 0.9300
C31 C32 1.518(10)
C32 H32A 0.9600
C32 H32B 0.9600
C32 H32C 0.9600
C33 C34 1.488(9)
C34 H34A 0.9600
C34 H34B 0.9600
C34 H34C 0.9600
C35 H35A 0.9600
C35 H35B 0.9600
C35 H35C 0.9600
C36 H36A 0.9600
C36 H36B 0.9600
C36 H36C 0.9600
Cl4 C38 1.749(13)
Cl5 C38 1.678(14)
Cl6 C38 1.720(15)
C38 H38 0.9800
Cl1 C37 1.659(14)
Cl2 C37 1.653(10)
Cl3 C37 1.693(12)
C37 H37 0.9800

loop_
_geom_torsion_atom_site_label_1
_geom_torsion_atom_site_label_2
_geom_torsion_atom_site_label_3
_geom_torsion_atom_site_label_4
_geom_torsion
Br1 C2 C3 C4 -177.2(6)
Br2 C4 C5 C6 178.7(6)
Br3 C29 C30 C25 -178.8(6)
Br4 C27 C28 C29 178.8(6)
Co1 O1 C1 C2 -174.1(5)
Co1 O1 C1 C6 4.7(11)
Co1 O4 C12 C11 -28.6(8)
Co1 O4 C12 C13 151.6(4)
Co1 O10 C31 O9 13.6(14)
Co1 O10 C31 C32 -171.9(7)
Co1 N1 C7 C6 -1.9(10)
Co1 N2 C10 C11 22.4(11)
Co2 O4 C12 C11 175.8(5)
Co2 O4 C12 C13 -4.0(6)
Co2 O5 C13 C12 -2.6(7)
Co2 O5 C13 C14 179.0(5)
Co2 O9 C31 O10 -29.3(13)
Co2 O9 C31 C32 156.2(7)
Co2 O12 C33 O11 -24.2(13)
Co2 O12 C33 C34 157.4(6)
Co3 O5 C13 C12 154.3(4)
Co3 O5 C13 C14 -24.1(8)
Co3 O8 C26 C25 6.6(11)
Co3 O8 C26 C27 -173.7(5)
Co3 O11 C33 O12 8.3(14)
Co3 O11 C33 C34 -173.2(6)
Co3 N3 C21 C14 20.6(10)
Co3 N4 C24 C25 2.8(11)
O1 C1 C2 Br1 -2.7(10)
O1 C1 C2 C3 -179.6(7)
O1 C1 C6 C5 179.0(7)
O1 C1 C6 C7 0.4(11)
O2 N1 C7 C6 179.4(6)
O2 C8 C9 O3 49.8(8)
O3 N2 C10 C11 173.3(6)
O4 C12 C13 O5 4.5(8)
O4 C12 C13 C14 -177.0(5)
O5 C13 C14 C15 176.6(6)
O5 C13 C14 C21 -6.0(10)
O6 N3 C21 C14 172.6(6)
O6 C22 C23 O7 51.6(8)
O7 N4 C24 C25 180.0(7)
O8 C26 C27 Br4 3.4(10)
O8 C26 C27 C28 -177.0(7)
N1 O2 C8 C9 -76.6(6)
N2 O3 C9 C8 61.8(8)
N2 C10 C11 C12 6.2(11)
N2 C10 C11 C20 -172.8(7)
N3 O6 C22 C23 60.0(8)
N4 O7 C23 C22 -75.8(7)
N4 C24 C25 C26 1.1(12)
N4 C24 C25 C30 176.6(7)
C1 C2 C3 C4 -0.4(12)
C1 C6 C7 N1 -1.6(11)
C2 C1 C6 C5 -2.2(10)
C2 C1 C6 C7 179.3(6)
C2 C3 C4 Br2 -179.4(6)
C2 C3 C4 C5 -0.3(12)
C3 C4 C5 C6 -0.4(12)
C4 C5 C6 C1 1.7(11)
C4 C5 C6 C7 -179.7(7)
C5 C6 C7 N1 179.9(7)
C6 C1 C2 Br1 178.4(5)
C6 C1 C2 C3 1.6(11)
C8 O2 N1 Co1 -14.6(7)
C8 O2 N1 C7 164.1(6)
C9 O3 N2 Co1 -73.7(6)
C9 O3 N2 C10 133.6(6)
C10 C11 C12 O4 -2.6(10)
C10 C11 C12 C13 177.2(6)
C10 C11 C20 C15 -177.9(6)
C10 C11 C20 C19 1.5(10)
C11 C12 C13 O5 -175.3(5)
C11 C12 C13 C14 3.2(9)
C12 C11 C20 C15 3.0(10)
C12 C11 C20 C19 -177.5(6)
C12 C13 C14 C15 -1.8(9)
C12 C13 C14 C21 175.6(6)
C13 C14 C15 C16 179.3(7)
C13 C14 C15 C20 1.1(10)
C13 C14 C21 N3 8.4(11)
C14 C15 C16 C17 -177.1(7)
C14 C15 C20 C11 -1.6(10)
C14 C15 C20 C19 178.9(6)
C15 C14 C21 N3 -174.1(7)
C15 C16 C17 C18 -1.9(12)
C16 C15 C20 C11 -180.0(6)
C16 C15 C20 C19 0.5(10)
C16 C17 C18 C19 0.8(13)
C17 C18 C19 C20 1.0(13)
C18 C19 C20 C11 178.9(7)
C18 C19 C20 C15 -1.6(11)
C20 C11 C12 O4 176.5(6)
C20 C11 C12 C13 -3.7(9)
C20 C15 C16 C17 1.2(11)
C21 C14 C15 C16 1.9(10)
C21 C14 C15 C20 -176.4(6)
C22 O6 N3 Co3 -73.3(7)
C22 O6 N3 C21 133.1(6)
C23 O7 N4 Co3 -17.5(7)
C23 O7 N4 C24 165.1(6)
C24 C25 C26 O8 -5.9(12)
C24 C25 C26 C27 174.4(7)
C24 C25 C30 C29 -178.4(7)
C25 C26 C27 Br4 -176.9(6)
C25 C26 C27 C28 2.8(12)
C26 C25 C30 C29 -2.8(11)
C26 C27 C28 C29 -0.8(13)
C27 C28 C29 Br3 -179.4(6)
C27 C28 C29 C30 -3.1(12)
C28 C29 C30 C25 4.9(12)
C30 C25 C26 O8 178.8(7)
C30 C25 C26 C27 -0.9(11)

loop_
_platon_squeeze_void_nr
_platon_squeeze_void_average_x
_platon_squeeze_void_average_y
_platon_squeeze_void_average_z
_platon_squeeze_void_volume
_platon_squeeze_void_count_electrons
_platon_squeeze_void_content
1 0.008 0.500 0.508 833 190 ' '
